data_4106670
loop_
_publ_author_name
'Jessica L. Smeltz'
'Paul D. Boyle'
'Elon A. Ison'

_publ_section_title
;
 Mechanism for the Activation of Carbon Monoxide via Oxorhenium Complexes
;
_journal_name_full 'Journal of the American Chemical Society'
_journal_page_first 13288
_journal_page_last 13291
_journal_paper_doi 10.1021/ja205477w
_journal_volume 133
_journal_year 2011
_chemical_formula_sum 'C20 H14 F10 N3 O3 Re'
_chemical_formula_weight 720.54
_chemical_name_systematic
; 
 ? 
;
_space_group_IT_number 4
_symmetry_cell_setting monoclinic
_symmetry_space_group_name_Hall 'P 2yb'
_symmetry_space_group_name_H-M 'P 1 21 1'
_atom_sites_solution_hydrogens geom
_atom_sites_solution_primary heavy
_atom_sites_solution_secondary difmap
_audit_creation_method SHELXL-97
_cell_angle_alpha 90.00
_cell_angle_beta 96.036(2)
_cell_angle_gamma 90.00
_cell_formula_units_Z 2
_cell_length_a 7.5547(3)
_cell_length_b 17.9801(6)
_cell_length_c 8.1410(3)
_cell_measurement_reflns_used 9997
_cell_measurement_temperature 110
_cell_measurement_theta_max 24.95
_cell_measurement_theta_min 2.52
_cell_volume 1099.70(7)
_computing_cell_refinement SAINT
_computing_data_collection Apex2
_computing_data_reduction SAINT
_computing_molecular_graphics NRCVAX
_computing_publication_material cif2tables.py
_computing_structure_refinement XL
_computing_structure_solution DIRDIF99
_diffrn_ambient_temperature 110
_diffrn_measured_fraction_theta_full 0.981
_diffrn_measured_fraction_theta_max 0.836
_diffrn_measurement_device_type 'Bruker-Nonius Kappa Axis Apex2'
_diffrn_measurement_method 'omega and phi scans'
_diffrn_radiation_monochromator graphite
_diffrn_radiation_source 'fine-focus sealed tube'
_diffrn_radiation_type MoK\a
_diffrn_radiation_wavelength 0.71073
_diffrn_reflns_av_R_equivalents 0.0560
_diffrn_reflns_av_sigmaI/netI 0.0763
_diffrn_reflns_limit_h_max 10
_diffrn_reflns_limit_h_min -11
_diffrn_reflns_limit_k_max 24
_diffrn_reflns_limit_k_min -27
_diffrn_reflns_limit_l_max 12
_diffrn_reflns_limit_l_min -11
_diffrn_reflns_number 28195
_diffrn_reflns_theta_full 29.09
_diffrn_reflns_theta_max 33.19
_diffrn_reflns_theta_min 2.27
_exptl_absorpt_coefficient_mu 5.640
_exptl_absorpt_correction_T_max 0.7467
_exptl_absorpt_correction_T_min 0.5810
_exptl_absorpt_correction_type multi-scan
_exptl_absorpt_process_details SADABS
_exptl_crystal_colour red
_exptl_crystal_density_diffrn 2.176
_exptl_crystal_description prism
_exptl_crystal_F_000 688
_exptl_crystal_size_max 0.11
_exptl_crystal_size_mid 0.10
_exptl_crystal_size_min 0.05
_refine_diff_density_max 2.005
_refine_diff_density_min -1.912
_refine_diff_density_rms 0.200
_refine_ls_abs_structure_details 'Flack H D (1983), Acta Cryst. A39, 876-881'
_refine_ls_abs_structure_Flack 0.002(6)
_refine_ls_extinction_method none
_refine_ls_goodness_of_fit_ref 0.978
_refine_ls_hydrogen_treatment constr
_refine_ls_matrix_type full
_refine_ls_number_parameters 364
_refine_ls_number_reflns 5767
_refine_ls_number_restraints 1
_refine_ls_restrained_S_all 0.978
_refine_ls_R_factor_all 0.0508
_refine_ls_R_factor_gt 0.0352
_refine_ls_shift/su_max 0.000
_refine_ls_shift/su_mean 0.000
_refine_ls_structure_factor_coef Fsqd
_refine_ls_weighting_details 'calc w=1/[\s^2^(Fo^2^)+(0.0135P)^2^+0.0000P] where P=(Fo^2^+2Fc^2^)/3'
_refine_ls_weighting_scheme calc
_refine_ls_wR_factor_gt 0.0491
_refine_ls_wR_factor_ref 0.0527
_reflns_number_gt 4779
_reflns_number_total 5767
_reflns_threshold_expression >2sigma(I)
_cod_data_source_file ja205477w_si_001_3.cif
_cod_data_source_block x10032
_cod_original_sg_symbol_H-M 'P 21'
_cod_database_code 4106670

loop_
_symmetry_equiv_pos_as_xyz
'x, y, z'
'-x, y+1/2, -z'

loop_
_atom_site_label
_atom_site_type_symbol
_atom_site_fract_x
_atom_site_fract_y
_atom_site_fract_z
_atom_site_U_iso_or_equiv
_atom_site_adp_type
_atom_site_occupancy
_atom_site_symmetry_multiplicity
_atom_site_calc_flag
_atom_site_refinement_flags
_atom_site_disorder_assembly
_atom_site_disorder_group
Re1 Re 0.95701(2) 0.991495(17) 0.99584(2) 0.01699(5) Uani 1 1 d . A .
O1 O 0.7338(5) 0.9146(2) 0.9457(4) 0.0205(9) Uani 1 1 d . A .
O2 O 0.9130(4) 0.93311(19) 0.7587(4) 0.0211(8) Uani 1 1 d . A .
N1 N 1.1834(5) 1.0299(2) 0.9478(5) 0.0203(10) Uani 1 1 d . . .
N2 N 1.1324(6) 0.8985(2) 1.0984(5) 0.0246(10) Uani 1 1 d . . .
N3 N 0.9355(5) 1.0055(2) 1.2278(5) 0.0163(11) Uani 1 1 d . . .
C1 C 1.2264(6) 1.1008(3) 0.8966(6) 0.0175(11) Uani 1 1 d . A .
C2 C 1.1607(6) 1.1297(3) 0.7448(6) 0.0190(11) Uani 1 1 d . . .
C3 C 1.2039(9) 1.1995(4) 0.6964(8) 0.0218(16) Uani 1 1 d . A .
C4 C 1.3221(7) 1.2426(3) 0.7947(7) 0.0226(12) Uani 1 1 d . . .
C5 C 1.3932(7) 1.2157(4) 0.9431(7) 0.0250(14) Uani 1 1 d . A .
C6 C 1.3432(6) 1.1464(3) 0.9929(6) 0.0234(12) Uani 1 1 d . . .
C7 C 1.3396(7) 0.9788(5) 0.9695(7) 0.045(2) Uani 0.587(12) 1 d P A 1
H7A H 1.4509 1.0075 0.9958 0.054 Uiso 0.587(12) 1 calc PR A 1
H7B H 1.3492 0.9501 0.8671 0.054 Uiso 0.587(12) 1 calc PR A 1
C8 C 1.3081(12) 0.9250(5) 1.1164(14) 0.023(3) Uani 0.587(12) 1 d P A 1
H8A H 1.3919 0.8826 1.1181 0.028 Uiso 0.587(12) 1 calc PR A 1
H8B H 1.3312 0.9520 1.2226 0.028 Uiso 0.587(12) 1 calc PR A 1
C9 C 1.105(2) 0.8234(10) 1.0147(16) 0.017(3) Uani 0.587(12) 1 d P A 1
H9A H 0.9783 0.8103 1.0062 0.026 Uiso 0.587(12) 1 calc PR A 1
H9B H 1.1743 0.7856 1.0799 0.026 Uiso 0.587(12) 1 calc PR A 1
H9C H 1.1441 0.8259 0.9038 0.026 Uiso 0.587(12) 1 calc PR A 1
C10 C 1.0701(13) 0.8849(5) 1.2742(11) 0.022(3) Uani 0.587(12) 1 d P A 1
H10A H 0.9626 0.8530 1.2640 0.027 Uiso 0.587(12) 1 calc PR A 1
H10B H 1.1650 0.8587 1.3448 0.027 Uiso 0.587(12) 1 calc PR A 1
C11 C 1.0315(7) 0.9534(3) 1.3488(7) 0.0342(15) Uani 0.587(12) 1 d P A 1
H11A H 1.1440 0.9768 1.3965 0.041 Uiso 0.587(12) 1 calc PR A 1
H11B H 0.9575 0.9440 1.4400 0.041 Uiso 0.587(12) 1 calc PR A 1
C7' C 1.3396(7) 0.9788(5) 0.9695(7) 0.045(2) Uani 0.413(12) 1 d P A 2
H7'1 H 1.3998 0.9802 0.8672 0.054 Uiso 0.413(12) 1 calc PR A 2
H7'2 H 1.4246 0.9984 1.0600 0.054 Uiso 0.413(12) 1 calc PR A 2
C8' C 1.3048(18) 0.9072(7) 1.003(2) 0.027(4) Uani 0.413(12) 1 d P A 2
H8'1 H 1.4084 0.8858 1.0718 0.032 Uiso 0.413(12) 1 calc PR A 2
H8'2 H 1.2877 0.8788 0.8988 0.032 Uiso 0.413(12) 1 calc PR A 2
C9' C 1.078(3) 0.8230(13) 1.076(2) 0.019(4) Uani 0.413(12) 1 d P A 2
H9'1 H 1.0420 0.8139 0.9582 0.029 Uiso 0.413(12) 1 calc PR A 2
H9'2 H 0.9768 0.8133 1.1390 0.029 Uiso 0.413(12) 1 calc PR A 2
H9'3 H 1.1767 0.7901 1.1143 0.029 Uiso 0.413(12) 1 calc PR A 2
C10' C 1.187(2) 0.9174(8) 1.2655(17) 0.029(4) Uani 0.413(12) 1 d P A 2
H10C H 1.2877 0.9526 1.2699 0.035 Uiso 0.413(12) 1 calc PR A 2
H10D H 1.2277 0.8721 1.3272 0.035 Uiso 0.413(12) 1 calc PR A 2
C11' C 1.0315(7) 0.9534(3) 1.3488(7) 0.0342(15) Uani 0.413(12) 1 d P A 2
H11C H 0.9492 0.9144 1.3809 0.041 Uiso 0.413(12) 1 calc PR A 2
H11D H 1.0789 0.9808 1.4495 0.041 Uiso 0.413(12) 1 calc PR A 2
C12 C 0.8380(6) 1.0612(3) 1.3019(6) 0.0191(11) Uani 1 1 d . A .
C13 C 0.8776(6) 1.1367(3) 1.2912(6) 0.0193(11) Uani 1 1 d . . .
C14 C 0.7831(7) 1.1901(3) 1.3660(6) 0.0215(12) Uani 1 1 d . A .
C15 C 0.6508(7) 1.1700(3) 1.4579(7) 0.0266(13) Uani 1 1 d . . .
C16 C 0.6079(7) 1.0969(3) 1.4751(6) 0.0249(13) Uani 1 1 d . A .
C17 C 0.6995(7) 1.0437(3) 1.3952(7) 0.0212(13) Uani 1 1 d . . .
F2 F 1.0522(4) 1.08853(16) 0.6398(3) 0.0279(7) Uani 1 1 d . A .
F3 F 1.1386(5) 1.22621(18) 0.5467(4) 0.0314(8) Uani 1 1 d . . .
F4 F 1.3686(4) 1.31057(16) 0.7417(4) 0.0299(7) Uani 1 1 d . A .
F5 F 1.5121(5) 1.2564(2) 1.0402(4) 0.0355(10) Uani 1 1 d . . .
F6 F 1.4120(4) 1.1225(2) 1.1432(4) 0.0388(9) Uani 1 1 d . A .
F13 F 1.0130(4) 1.15902(17) 1.2078(3) 0.0251(7) Uani 1 1 d . A .
F14 F 0.8223(5) 1.26263(19) 1.3509(4) 0.0276(9) Uani 1 1 d . . .
F15 F 0.5601(4) 1.22281(19) 1.5331(4) 0.0362(9) Uani 1 1 d . A .
F16 F 0.4734(4) 1.07606(19) 1.5602(4) 0.0365(8) Uani 1 1 d . . .
F17 F 0.6504(4) 0.97159(15) 1.4056(4) 0.0272(9) Uani 1 1 d . A .
C18 C 0.7770(7) 0.9003(3) 0.8031(7) 0.0219(12) Uani 1 1 d . . .
C19 C 0.6748(7) 0.8450(3) 0.6911(7) 0.0303(14) Uani 1 1 d . A .
H19A H 0.7156 0.7946 0.7208 0.045 Uiso 1 1 calc R . .
H19B H 0.6948 0.8552 0.5762 0.045 Uiso 1 1 calc R . .
H19C H 0.5475 0.8492 0.7032 0.045 Uiso 1 1 calc R . .
C20 C 0.8243(7) 1.0756(3) 0.9253(7) 0.0176(12) Uani 1 1 d . . .
O3 O 0.7476(5) 1.1292(2) 0.8799(4) 0.0279(9) Uani 1 1 d . A .

loop_
_atom_site_aniso_label
_atom_site_aniso_U_11
_atom_site_aniso_U_22
_atom_site_aniso_U_33
_atom_site_aniso_U_23
_atom_site_aniso_U_13
_atom_site_aniso_U_12
Re1 0.01929(8) 0.01608(8) 0.01567(9) -0.00145(18) 0.00225(6) 0.00157(18)
O1 0.019(2) 0.026(2) 0.018(2) -0.0011(17) 0.0070(18) 0.0013(17)
O2 0.029(2) 0.0192(19) 0.0155(19) -0.0043(16) 0.0038(16) -0.0031(16)
N1 0.020(2) 0.022(2) 0.020(2) 0.0077(19) 0.0054(19) 0.0023(18)
N2 0.027(3) 0.023(2) 0.023(3) -0.003(2) -0.001(2) 0.006(2)
N3 0.0160(18) 0.013(3) 0.021(2) 0.0011(17) 0.0035(16) 0.0001(15)
C1 0.014(3) 0.023(3) 0.015(3) 0.001(2) 0.003(2) -0.001(2)
C2 0.017(3) 0.022(3) 0.017(3) -0.002(2) 0.001(2) -0.002(2)
C3 0.024(3) 0.032(4) 0.009(3) 0.007(3) -0.001(2) -0.003(3)
C4 0.024(3) 0.023(3) 0.023(3) -0.005(2) 0.013(3) -0.003(2)
C5 0.019(3) 0.038(4) 0.017(3) -0.011(3) 0.000(3) -0.008(3)
C6 0.017(3) 0.039(3) 0.015(3) 0.003(3) 0.001(2) -0.002(2)
C7 0.037(3) 0.059(7) 0.042(3) 0.026(4) 0.018(3) 0.035(4)
C8 0.028(6) 0.022(5) 0.020(6) 0.006(5) 0.003(5) 0.006(4)
C9 0.025(7) 0.016(5) 0.013(8) -0.002(6) 0.011(5) 0.003(4)
C10 0.023(6) 0.022(5) 0.023(5) 0.003(4) 0.010(4) 0.011(4)
C11 0.034(3) 0.047(4) 0.023(3) 0.011(3) 0.005(3) 0.015(3)
C7' 0.037(3) 0.059(7) 0.042(3) 0.026(4) 0.018(3) 0.035(4)
C8' 0.022(7) 0.012(7) 0.051(13) 0.015(7) 0.022(8) 0.008(5)
C9' 0.028(11) 0.009(7) 0.022(14) -0.002(10) 0.010(9) 0.007(6)
C10' 0.034(9) 0.026(8) 0.029(9) 0.006(6) 0.008(7) 0.005(6)
C11' 0.034(3) 0.047(4) 0.023(3) 0.011(3) 0.005(3) 0.015(3)
C12 0.019(3) 0.026(3) 0.012(3) 0.002(2) -0.002(2) 0.005(2)
C13 0.017(3) 0.026(3) 0.016(3) 0.000(2) 0.005(2) 0.000(2)
C14 0.028(3) 0.014(3) 0.021(3) -0.003(2) -0.004(2) 0.005(2)
C15 0.025(3) 0.032(3) 0.022(3) -0.003(3) 0.001(2) 0.013(2)
C16 0.016(3) 0.043(4) 0.017(3) -0.001(3) 0.003(2) 0.004(2)
C17 0.022(3) 0.020(3) 0.021(3) 0.005(3) -0.001(2) -0.005(2)
F2 0.0365(19) 0.0277(18) 0.0181(17) -0.0022(14) -0.0039(14) -0.0094(14)
F3 0.039(2) 0.0304(19) 0.0227(18) 0.0096(17) -0.0048(17) -0.0059(16)
F4 0.0389(19) 0.0205(16) 0.0315(19) -0.0024(15) 0.0096(15) -0.0093(14)
F5 0.035(2) 0.045(3) 0.026(2) -0.0092(16) 0.0021(19) -0.019(2)
F6 0.0311(19) 0.063(2) 0.0203(18) 0.0115(17) -0.0067(14) -0.0138(17)
F13 0.0299(17) 0.0219(16) 0.0251(18) -0.0008(14) 0.0102(14) -0.0041(13)
F14 0.043(2) 0.017(2) 0.023(2) -0.0012(18) 0.003(2) 0.0043(17)
F15 0.043(2) 0.036(2) 0.031(2) -0.0028(15) 0.0130(17) 0.0179(15)
F16 0.0312(18) 0.051(2) 0.0314(19) 0.0011(17) 0.0195(15) 0.0023(16)
F17 0.0293(17) 0.025(3) 0.0285(16) 0.0049(14) 0.0075(13) -0.0068(13)
C18 0.024(3) 0.020(3) 0.023(3) 0.003(3) 0.005(2) 0.002(2)
C19 0.042(4) 0.025(3) 0.024(3) -0.003(3) 0.003(3) -0.011(3)
C20 0.016(3) 0.029(3) 0.007(3) -0.002(2) 0.000(2) -0.002(2)
O3 0.027(2) 0.029(2) 0.027(2) 0.0076(19) 0.0008(17) 0.0078(18)

loop_
_atom_type_symbol
_atom_type_description
_atom_type_scat_dispersion_real
_atom_type_scat_dispersion_imag
_atom_type_scat_source
C C 0.0033 0.0016 'International Tables Vol C Tables 4.2.6.8 and 6.1.1.4'
H H 0.0000 0.0000 'International Tables Vol C Tables 4.2.6.8 and 6.1.1.4'
F F 0.0171 0.0103 'International Tables Vol C Tables 4.2.6.8 and 6.1.1.4'
N N 0.0061 0.0033 'International Tables Vol C Tables 4.2.6.8 and 6.1.1.4'
O O 0.0106 0.0060 'International Tables Vol C Tables 4.2.6.8 and 6.1.1.4'
Re Re -1.0185 7.2310 'International Tables Vol C Tables 4.2.6.8 and 6.1.1.4'

loop_
_geom_angle_atom_site_label_1
_geom_angle_atom_site_label_2
_geom_angle_atom_site_label_3
_geom_angle
C20 Re1 N1 96.1(2)
C20 Re1 N3 95.6(2)
N1 Re1 N3 108.71(16)
C20 Re1 O1 94.4(2)
N1 Re1 O1 150.98(15)
N3 Re1 O1 97.06(14)
C20 Re1 O2 95.16(19)
N1 Re1 O2 92.77(15)
N3 Re1 O2 154.72(14)
O1 Re1 O2 59.33(13)
C20 Re1 N2 174.2(2)
N1 Re1 N2 80.78(17)
N3 Re1 N2 80.79(16)
O1 Re1 N2 90.67(16)
O2 Re1 N2 89.98(14)
C20 Re1 C18 95.5(2)
N1 Re1 C18 122.13(17)
N3 Re1 C18 126.15(16)
O1 Re1 C18 29.59(14)
O2 Re1 C18 29.73(14)
N2 Re1 C18 90.30(17)
C18 O1 Re1 91.8(3)
C18 O2 Re1 91.4(3)
C1 N1 C7 113.1(5)
C1 N1 Re1 129.1(3)
C7 N1 Re1 117.7(4)
C8 N2 C10' 69.1(8)
C8 N2 C9' 126.6(10)
C10' N2 C9' 113.8(11)
C8 N2 C9 115.7(8)
C10' N2 C9 131.0(9)
C9' N2 C9 21.6(7)
C8 N2 C10 109.1(6)
C10' N2 C10 41.3(6)
C9' N2 C10 81.9(8)
C9 N2 C10 103.4(6)
C8 N2 C8' 37.2(6)
C10' N2 C8' 105.8(9)
C9' N2 C8' 105.8(9)
C9 N2 C8' 87.2(8)
C10 N2 C8' 142.8(8)
C8 N2 Re1 107.5(4)
C10' N2 Re1 106.1(6)
C9' N2 Re1 120.7(11)
C9 N2 Re1 116.7(7)
C10 N2 Re1 103.5(4)
C8' N2 Re1 103.1(5)
C12 N3 C11 113.7(4)
C12 N3 Re1 127.6(3)
C11 N3 Re1 118.7(3)
C2 C1 C6 115.5(5)
C2 C1 N1 122.6(5)
C6 C1 N1 121.9(5)
F2 C2 C3 118.1(5)
F2 C2 C1 120.0(4)
C3 C2 C1 121.9(5)
F3 C3 C2 120.7(6)
F3 C3 C4 118.5(6)
C2 C3 C4 120.7(5)
F4 C4 C5 120.9(5)
F4 C4 C3 119.8(5)
C5 C4 C3 119.3(5)
F5 C5 C4 120.4(5)
F5 C5 C6 120.3(5)
C4 C5 C6 119.3(5)
F6 C6 C5 117.7(5)
F6 C6 C1 119.1(5)
C5 C6 C1 123.2(5)
N1 C7 C8 106.7(5)
N1 C7 H7A 110.4
C8 C7 H7A 110.4
N1 C7 H7B 110.4
C8 C7 H7B 110.4
H7A C7 H7B 108.6
N2 C8 C7 110.3(7)
N2 C8 H8A 109.6
C7 C8 H8A 109.6
N2 C8 H8B 109.6
C7 C8 H8B 109.6
H8A C8 H8B 108.1
N2 C9 H9A 109.5
N2 C9 H9B 109.5
H9A C9 H9B 109.5
N2 C9 H9C 109.5
H9A C9 H9C 109.5
H9B C9 H9C 109.5
C11 C10 N2 110.5(7)
C11 C10 H10A 109.6
N2 C10 H10A 109.6
C11 C10 H10B 109.6
N2 C10 H10B 109.6
H10A C10 H10B 108.1
C10 C11 N3 111.8(5)
C10 C11 H11A 109.3
N3 C11 H11A 109.3
C10 C11 H11B 109.3
N3 C11 H11B 109.3
H11A C11 H11B 107.9
N2 C8' H8'1 109.1
N2 C8' H8'2 109.1
H8'1 C8' H8'2 107.8
N2 C9' H9'1 109.5
N2 C9' H9'2 109.5
H9'1 C9' H9'2 109.5
N2 C9' H9'3 109.5
H9'1 C9' H9'3 109.5
H9'2 C9' H9'3 109.5
N2 C10' H10C 109.4
N2 C10' H10D 109.4
H10C C10' H10D 108.0
C17 C12 C13 115.6(5)
C17 C12 N3 121.8(5)
C13 C12 N3 122.5(4)
F13 C13 C14 118.1(5)
F13 C13 C12 120.0(4)
C14 C13 C12 121.8(5)
F14 C14 C15 119.3(5)
F14 C14 C13 120.5(5)
C15 C14 C13 120.2(5)
F15 C15 C14 119.9(5)
F15 C15 C16 119.5(5)
C14 C15 C16 120.6(5)
F16 C16 C15 121.5(5)
F16 C16 C17 119.6(5)
C15 C16 C17 118.8(5)
F17 C17 C16 118.6(5)
F17 C17 C12 118.5(5)
C16 C17 C12 122.9(5)
O1 C18 O2 117.5(5)
O1 C18 C19 121.7(5)
O2 C18 C19 120.9(5)
O1 C18 Re1 58.6(3)
O2 C18 Re1 58.9(3)
C19 C18 Re1 178.4(4)
C18 C19 H19A 109.5
C18 C19 H19B 109.5
H19A C19 H19B 109.5
C18 C19 H19C 109.5
H19A C19 H19C 109.5
H19B C19 H19C 109.5
O3 C20 Re1 177.4(5)

loop_
_geom_bond_atom_site_label_1
_geom_bond_atom_site_label_2
_geom_bond_distance
Re1 C20 1.872(6)
Re1 N1 1.922(4)
Re1 N3 1.929(4)
Re1 O1 2.186(4)
Re1 O2 2.192(3)
Re1 N2 2.240(4)
Re1 C18 2.560(6)
O1 C18 1.265(6)
O2 C18 1.270(6)
N1 C1 1.391(6)
N1 C7 1.491(7)
N2 C8 1.404(10)
N2 C10' 1.421(14)
N2 C9' 1.42(2)
N2 C9 1.516(18)
N2 C10 1.572(10)
N2 C8' 1.591(14)
N3 C12 1.415(6)
N3 C11 1.491(6)
C1 C2 1.383(7)
C1 C6 1.386(7)
C2 F2 1.343(5)
C2 C3 1.366(8)
C3 F3 1.353(6)
C3 C4 1.374(8)
C4 F4 1.354(6)
C4 C5 1.358(8)
C5 F5 1.348(7)
C5 C6 1.376(8)
C6 F6 1.349(6)
C7 C8 1.576(12)
C7 H7A 0.9900
C7 H7B 0.9900
C8 H8A 0.9900
C8 H8B 0.9900
C9 H9A 0.9800
C9 H9B 0.9800
C9 H9C 0.9800
C10 C11 1.418(10)
C10 H10A 0.9900
C10 H10B 0.9900
C11 H11A 0.9900
C11 H11B 0.9900
C8' H8'1 0.9900
C8' H8'2 0.9900
C9' H9'1 0.9800
C9' H9'2 0.9800
C9' H9'3 0.9800
C10' H10C 0.9900
C10' H10D 0.9900
C12 C17 1.392(7)
C12 C13 1.395(7)
C13 F13 1.347(5)
C13 C14 1.376(7)
C14 F14 1.345(6)
C14 C15 1.359(7)
C15 F15 1.354(6)
C15 C16 1.365(8)
C16 F16 1.342(6)
C16 C17 1.382(8)
C17 F17 1.354(6)
C18 C19 1.506(7)
C19 H19A 0.9800
C19 H19B 0.9800
C19 H19C 0.9800
C20 O3 1.164(6)

loop_
_geom_torsion_atom_site_label_1
_geom_torsion_atom_site_label_2
_geom_torsion_atom_site_label_3
_geom_torsion_atom_site_label_4
_geom_torsion
C20 Re1 O1 C18 93.6(4)
N1 Re1 O1 C18 -17.5(5)
N3 Re1 O1 C18 -170.2(3)
O2 Re1 O1 C18 0.1(3)
N2 Re1 O1 C18 -89.4(3)
C20 Re1 O2 C18 -92.2(3)
N1 Re1 O2 C18 171.4(3)
N3 Re1 O2 C18 22.7(5)
O1 Re1 O2 C18 -0.1(3)
N2 Re1 O2 C18 90.7(3)
C20 Re1 N1 C1 6.7(5)
N3 Re1 N1 C1 -91.4(4)
O1 Re1 N1 C1 117.2(5)
O2 Re1 N1 C1 102.2(4)
N2 Re1 N1 C1 -168.3(5)
C18 Re1 N1 C1 107.2(4)
C20 Re1 N1 C7 -174.6(4)
N3 Re1 N1 C7 87.4(4)
O1 Re1 N1 C7 -64.0(5)
O2 Re1 N1 C7 -79.1(4)
N2 Re1 N1 C7 10.5(4)
C18 Re1 N1 C7 -74.0(4)
C20 Re1 N2 C8 -42(2)
N1 Re1 N2 C8 16.1(6)
N3 Re1 N2 C8 -94.7(6)
O1 Re1 N2 C8 168.3(6)
O2 Re1 N2 C8 108.9(6)
C18 Re1 N2 C8 138.7(6)
C20 Re1 N2 C10' 30(2)
N1 Re1 N2 C10' 88.8(7)
N3 Re1 N2 C10' -22.0(7)
O1 Re1 N2 C10' -119.1(7)
O2 Re1 N2 C10' -178.4(7)
C18 Re1 N2 C10' -148.7(7)
C20 Re1 N2 C9' 162(2)
N1 Re1 N2 C9' -139.9(8)
N3 Re1 N2 C9' 109.3(8)
O1 Re1 N2 C9' 12.2(8)
O2 Re1 N2 C9' -47.1(8)
C18 Re1 N2 C9' -17.4(8)
C20 Re1 N2 C9 -174(2)
N1 Re1 N2 C9 -115.7(6)
N3 Re1 N2 C9 133.5(6)
O1 Re1 N2 C9 36.4(6)
O2 Re1 N2 C9 -22.9(6)
C18 Re1 N2 C9 6.8(6)
C20 Re1 N2 C10 73(2)
N1 Re1 N2 C10 131.5(5)
N3 Re1 N2 C10 20.7(5)
O1 Re1 N2 C10 -76.3(5)
O2 Re1 N2 C10 -135.7(5)
C18 Re1 N2 C10 -105.9(5)
C20 Re1 N2 C8' -81(2)
N1 Re1 N2 C8' -22.3(8)
N3 Re1 N2 C8' -133.1(8)
O1 Re1 N2 C8' 129.9(8)
O2 Re1 N2 C8' 70.6(8)
C18 Re1 N2 C8' 100.3(8)
C20 Re1 N3 C12 3.2(4)
N1 Re1 N3 C12 101.6(4)
O1 Re1 N3 C12 -91.9(4)
O2 Re1 N3 C12 -111.6(4)
N2 Re1 N3 C12 178.5(4)
C18 Re1 N3 C12 -97.9(4)
C20 Re1 N3 C11 -176.3(4)
N1 Re1 N3 C11 -77.8(4)
O1 Re1 N3 C11 88.6(4)
O2 Re1 N3 C11 69.0(5)
N2 Re1 N3 C11 -0.9(3)
C18 Re1 N3 C11 82.7(4)
C7 N1 C1 C2 115.3(5)
Re1 N1 C1 C2 -65.9(6)
C7 N1 C1 C6 -62.6(6)
Re1 N1 C1 C6 116.3(5)
C6 C1 C2 F2 177.3(4)
N1 C1 C2 F2 -0.6(7)
C6 C1 C2 C3 -2.1(8)
N1 C1 C2 C3 179.9(5)
F2 C2 C3 F3 0.1(9)
C1 C2 C3 F3 179.6(5)
F2 C2 C3 C4 -176.4(5)
C1 C2 C3 C4 3.1(9)
F3 C3 C4 F4 0.9(9)
C2 C3 C4 F4 177.4(5)
F3 C3 C4 C5 -177.9(5)
C2 C3 C4 C5 -1.4(9)
F4 C4 C5 F5 -0.1(8)
C3 C4 C5 F5 178.7(5)
F4 C4 C5 C6 -179.8(5)
C3 C4 C5 C6 -1.0(8)
F5 C5 C6 F6 2.4(8)
C4 C5 C6 F6 -177.8(5)
F5 C5 C6 C1 -177.8(5)
C4 C5 C6 C1 2.0(8)
C2 C1 C6 F6 179.4(4)
N1 C1 C6 F6 -2.6(7)
C2 C1 C6 C5 -0.4(8)
N1 C1 C6 C5 177.6(5)
C1 N1 C7 C8 146.7(6)
Re1 N1 C7 C8 -32.3(7)
C10' N2 C8 C7 -138.0(10)
C9' N2 C8 C7 117.2(12)
C9 N2 C8 C7 95.4(10)
C10 N2 C8 C7 -148.6(7)
C8' N2 C8 C7 51.8(10)
Re1 N2 C8 C7 -37.0(9)
N1 C7 C8 N2 45.5(10)
C8 N2 C10 C11 75.6(8)
C10' N2 C10 C11 60.5(10)
C9' N2 C10 C11 -158.4(12)
C9 N2 C10 C11 -160.8(9)
C8' N2 C10 C11 96.0(12)
Re1 N2 C10 C11 -38.6(8)
N2 C10 C11 N3 40.9(9)
C12 N3 C11 C10 158.0(6)
Re1 N3 C11 C10 -22.5(7)
C11 N3 C12 C17 -61.4(6)
Re1 N3 C12 C17 119.2(5)
C11 N3 C12 C13 116.5(5)
Re1 N3 C12 C13 -63.0(6)
C17 C12 C13 F13 178.0(4)
N3 C12 C13 F13 0.0(7)
C17 C12 C13 C14 -1.1(7)
N3 C12 C13 C14 -179.0(5)
F13 C13 C14 F14 2.1(7)
C12 C13 C14 F14 -178.8(5)
F13 C13 C14 C15 -176.9(5)
C12 C13 C14 C15 2.2(8)
F14 C14 C15 F15 0.0(8)
C13 C14 C15 F15 179.0(5)
F14 C14 C15 C16 179.8(5)
C13 C14 C15 C16 -1.1(8)
F15 C15 C16 F16 2.3(8)
C14 C15 C16 F16 -177.5(5)
F15 C15 C16 C17 178.9(5)
C14 C15 C16 C17 -1.0(8)
F16 C16 C17 F17 -0.1(8)
C15 C16 C17 F17 -176.7(5)
F16 C16 C17 C12 178.7(5)
C15 C16 C17 C12 2.1(8)
C13 C12 C17 F17 177.7(5)
N3 C12 C17 F17 -4.3(8)
C13 C12 C17 C16 -1.1(8)
N3 C12 C17 C16 176.9(5)
Re1 O1 C18 O2 -0.2(5)
Re1 O1 C18 C19 178.2(5)
Re1 O2 C18 O1 0.2(5)
Re1 O2 C18 C19 -178.2(5)
C20 Re1 C18 O1 -89.1(4)
N1 Re1 C18 O1 170.1(3)
N3 Re1 C18 O1 12.0(4)
O2 Re1 C18 O1 -179.8(5)
N2 Re1 C18 O1 90.8(3)
C20 Re1 C18 O2 90.7(3)
N1 Re1 C18 O2 -10.1(4)
N3 Re1 C18 O2 -168.2(3)
O1 Re1 C18 O2 179.8(5)
N2 Re1 C18 O2 -89.4(3)
C20 Re1 C18 C19 172(15)
N1 Re1 C18 C19 71(15)
N3 Re1 C18 C19 -87(15)
O1 Re1 C18 C19 -99(15)
O2 Re1 C18 C19 81(15)
N2 Re1 C18 C19 -9(15)
N1 Re1 C20 O3 -1(11)
N3 Re1 C20 O3 109(11)
O1 Re1 C20 O3 -153(11)
O2 Re1 C20 O3 -94(11)
N2 Re1 C20 O3 57(12)
C18 Re1 C20 O3 -124(11)
